data_7219080
loop_
_publ_author_name
'Han, Zhu-zhen'
'Ye, Ji'
'Liu, Qing-Xin'
'Shen, Yunheng'
'yue, rongcai'
'Li, Hui-Liang'
'Zhang, Weidong'

_publ_section_title
;
 Valeriadimers A-C, three sesquiterpenoid dimers from Valeriana
 officinalis var. latifolia
;
_journal_name_full 'RSC Adv.'
_journal_paper_doi 10.1039/C4RA11439F
_journal_year 2014
_chemical_absolute_configuration ad
_chemical_formula_sum 'C28 H42 O2'
_chemical_formula_weight 410.62
_chemical_name_systematic
;
?
;
_space_group_IT_number 19
_symmetry_cell_setting orthorhombic
_symmetry_space_group_name_Hall 'P 2ac 2ab'
_symmetry_space_group_name_H-M 'P 21 21 21'
_atom_sites_solution_hydrogens geom
_atom_sites_solution_primary direct
_atom_sites_solution_secondary difmap
_audit_creation_method SHELXL-97
_audit_update_record
;
2013-03-07 deposited with the CCDC.
2014-12-08 downloaded from the CCDC.
;
_cell_angle_alpha 90.00
_cell_angle_beta 90.00
_cell_angle_gamma 90.00
_cell_formula_units_Z 4
_cell_length_a 8.5312(2)
_cell_length_b 11.5963(2)
_cell_length_c 24.0459(5)
_cell_measurement_reflns_used 9885
_cell_measurement_temperature 140(2)
_cell_measurement_theta_max 69.30
_cell_measurement_theta_min 5.18
_cell_volume 2378.87(9)
_computing_cell_refinement 'Bruker SAINT'
_computing_data_collection 'Bruker APEX2'
_computing_data_reduction 'Bruker SAINT'
_computing_molecular_graphics 'Bruker SHELXTL'
_computing_publication_material 'Bruker SHELXTL'
_computing_structure_refinement 'SHELXL-97 (Sheldrick, 2008)'
_computing_structure_solution 'SHELXS-97 (Sheldrick, 2008)'
_diffrn_ambient_temperature 140(2)
_diffrn_measured_fraction_theta_full 0.993
_diffrn_measured_fraction_theta_max 0.993
_diffrn_measurement_device_type 'Bruker APEX-II CCD'
_diffrn_measurement_method '\f and \w scans'
_diffrn_radiation_monochromator graphite
_diffrn_radiation_source 'fine-focus sealed tube'
_diffrn_radiation_type CuK\a
_diffrn_radiation_wavelength 1.54178
_diffrn_reflns_av_R_equivalents 0.0379
_diffrn_reflns_av_sigmaI/netI 0.0277
_diffrn_reflns_limit_h_max 10
_diffrn_reflns_limit_h_min -9
_diffrn_reflns_limit_k_max 14
_diffrn_reflns_limit_k_min -13
_diffrn_reflns_limit_l_max 29
_diffrn_reflns_limit_l_min -29
_diffrn_reflns_number 18693
_diffrn_reflns_theta_full 69.65
_diffrn_reflns_theta_max 69.65
_diffrn_reflns_theta_min 4.23
_exptl_absorpt_coefficient_mu 0.530
_exptl_absorpt_correction_T_max 0.9343
_exptl_absorpt_correction_T_min 0.8658
_exptl_absorpt_correction_type multi-scan
_exptl_absorpt_process_details sadabs
_exptl_crystal_colour colourless
_exptl_crystal_density_diffrn 1.147
_exptl_crystal_density_method 'not measured'
_exptl_crystal_description block
_exptl_crystal_F_000 904
_exptl_crystal_size_max 0.28
_exptl_crystal_size_mid 0.25
_exptl_crystal_size_min 0.13
_refine_diff_density_max 0.204
_refine_diff_density_min -0.213
_refine_diff_density_rms 0.044
_refine_ls_abs_structure_details 'Flack H D (1983), Acta Cryst. A39, 876-881'
_refine_ls_abs_structure_Flack -0.01(18)
_refine_ls_extinction_method none
_refine_ls_goodness_of_fit_ref 1.086
_refine_ls_hydrogen_treatment constr
_refine_ls_matrix_type full
_refine_ls_number_parameters 277
_refine_ls_number_reflns 4410
_refine_ls_number_restraints 0
_refine_ls_restrained_S_all 1.086
_refine_ls_R_factor_all 0.0353
_refine_ls_R_factor_gt 0.0350
_refine_ls_shift/su_max 0.019
_refine_ls_shift/su_mean 0.002
_refine_ls_structure_factor_coef Fsqd
_refine_ls_weighting_details 'calc w=1/[\s^2^(Fo^2^)+(0.0935P)^2^+0.0000P] where P=(Fo^2^+2Fc^2^)/3'
_refine_ls_weighting_scheme calc
_refine_ls_wR_factor_gt 0.1078
_refine_ls_wR_factor_ref 0.1085
_reflns_number_gt 4357
_reflns_number_total 4410
_reflns_threshold_expression >2sigma(I)
_cod_data_source_file c4ra11439f2.cif
_cod_data_source_block cu_dm13056_0m
_cod_depositor_comments
;
The following automatic conversions were performed:

'_symmetry_cell_setting' value 'Orthorhombic' changed to
'orthorhombic' according to
/usr/data/users/saulius/crontab/automatic-downloads/rss-feeds/RSC/lib/dictionaries/cif_core.dic
dictionary named 'cif_core.dic' version 2.4.2 from 2011-04-26.

Automatic conversion script
Id: cif_fix_values 2935 2014-11-11 08:27:57Z andrius 
;
_cod_original_sg_symbol_H-M P2(1)2(1)2(1)
_cod_database_code 7219080

loop_
_symmetry_equiv_pos_as_xyz
'x, y, z'
'x+1/2, -y+1/2, -z'
'-x, y+1/2, -z+1/2'
'-x+1/2, -y, z+1/2'

loop_
_atom_site_label
_atom_site_type_symbol
_atom_site_fract_x
_atom_site_fract_y
_atom_site_fract_z
_atom_site_U_iso_or_equiv
_atom_site_adp_type
_atom_site_occupancy
_atom_site_symmetry_multiplicity
_atom_site_calc_flag
_atom_site_refinement_flags
O1 O 0.46063(15) 0.69760(10) 0.25613(4) 0.0502(3) Uani 1 1 d .
O2 O 0.60866(12) 1.29517(8) 0.02292(4) 0.0368(2) Uani 1 1 d .
C1 C 0.59199(19) 0.72713(12) 0.21983(5) 0.0366(3) Uani 1 1 d .
H1 H 0.6576 0.6596 0.2086 0.044 Uiso 1 1 calc R
C2 C 0.68501(17) 0.83377(12) 0.23371(5) 0.0350(3) Uani 1 1 d .
H2A H 0.7400 0.8222 0.2695 0.042 Uiso 1 1 calc R
H2B H 0.6127 0.8999 0.2381 0.042 Uiso 1 1 calc R
C3 C 0.80615(14) 0.86158(10) 0.18794(5) 0.0263(3) Uani 1 1 d .
H3A H 0.8787 0.9219 0.2016 0.032 Uiso 1 1 calc R
H3B H 0.8686 0.7916 0.1799 0.032 Uiso 1 1 calc R
C4 C 0.72868(13) 0.90301(9) 0.13477(4) 0.0200(2) Uani 1 1 d .
C5 C 0.68263(13) 0.82886(9) 0.09535(5) 0.0207(2) Uani 1 1 d .
H5 H 0.6182 0.8588 0.0665 0.025 Uiso 1 1 calc R
C6 C 0.72251(13) 0.70427(9) 0.09225(5) 0.0231(2) Uani 1 1 d .
H6 H 0.8237 0.6833 0.1107 0.028 Uiso 1 1 calc R
C7 C 0.59937(15) 0.60768(10) 0.09246(5) 0.0278(3) Uani 1 1 d .
H7 H 0.6368 0.5354 0.1108 0.033 Uiso 1 1 calc R
C8 C 0.42745(15) 0.63057(12) 0.10157(5) 0.0324(3) Uani 1 1 d .
H8A H 0.3653 0.5744 0.0798 0.039 Uiso 1 1 calc R
H8B H 0.4018 0.7087 0.0878 0.039 Uiso 1 1 calc R
C9 C 0.38099(18) 0.62163(14) 0.16327(5) 0.0413(3) Uani 1 1 d .
H9A H 0.2657 0.6136 0.1658 0.050 Uiso 1 1 calc R
H9B H 0.4284 0.5510 0.1791 0.050 Uiso 1 1 calc R
C10 C 0.43141(18) 0.72426(13) 0.19788(5) 0.0372(3) Uani 1 1 d .
C11 C 0.68708(14) 0.63576(10) 0.03974(5) 0.0272(3) Uani 1 1 d .
C12 C 0.81007(18) 0.54895(12) 0.02185(7) 0.0423(4) Uani 1 1 d .
H12A H 0.8589 0.5147 0.0548 0.063 Uiso 1 1 calc R
H12B H 0.8903 0.5878 -0.0005 0.063 Uiso 1 1 calc R
H12C H 0.7605 0.4882 -0.0004 0.063 Uiso 1 1 calc R
C13 C 0.60582(16) 0.69534(11) -0.00832(5) 0.0316(3) Uani 1 1 d .
H13A H 0.5832 0.6389 -0.0376 0.047 Uiso 1 1 calc R
H13B H 0.6741 0.7559 -0.0232 0.047 Uiso 1 1 calc R
H13C H 0.5076 0.7298 0.0047 0.047 Uiso 1 1 calc R
C14 C 0.33476(18) 0.83101(15) 0.18893(6) 0.0443(4) Uani 1 1 d .
H14A H 0.2245 0.8141 0.1969 0.066 Uiso 1 1 calc R
H14B H 0.3451 0.8564 0.1502 0.066 Uiso 1 1 calc R
H14C H 0.3716 0.8922 0.2138 0.066 Uiso 1 1 calc R
C1' C 0.70416(12) 1.03357(9) 0.12896(4) 0.0185(2) Uani 1 1 d .
H1' H 0.7190 1.0681 0.1667 0.022 Uiso 1 1 calc R
C2' C 0.53668(13) 1.06310(10) 0.11012(5) 0.0246(2) Uani 1 1 d .
H2'1 H 0.4617 1.0342 0.1383 0.030 Uiso 1 1 calc R
H2'2 H 0.5147 1.0226 0.0747 0.030 Uiso 1 1 calc R
C3' C 0.50948(13) 1.19327(11) 0.10176(5) 0.0268(3) Uani 1 1 d .
H3'1 H 0.4064 1.2058 0.0838 0.032 Uiso 1 1 calc R
H3'2 H 0.5082 1.2323 0.1384 0.032 Uiso 1 1 calc R
C4' C 0.63606(14) 1.24423(9) 0.06627(5) 0.0243(2) Uani 1 1 d .
C5' C 0.80148(12) 1.22321(9) 0.08599(4) 0.0183(2) Uani 1 1 d .
H5' H 0.8747 1.2550 0.0574 0.022 Uiso 1 1 calc R
C6' C 0.83188(12) 1.28629(9) 0.14053(4) 0.0191(2) Uani 1 1 d .
H6' H 0.7361 1.3190 0.1586 0.023 Uiso 1 1 calc R
C7' C 0.95318(13) 1.23895(9) 0.18069(4) 0.0197(2) Uani 1 1 d .
H7' H 0.9236 1.2463 0.2208 0.024 Uiso 1 1 calc R
C8' C 1.04037(13) 1.12874(9) 0.16656(4) 0.0228(2) Uani 1 1 d .
H8'1 H 1.0203 1.0719 0.1965 0.027 Uiso 1 1 calc R
H8'2 H 1.1541 1.1456 0.1667 0.027 Uiso 1 1 calc R
C9' C 0.99852(12) 1.07223(9) 0.11036(4) 0.0210(2) Uani 1 1 d .
H9'1 H 1.0181 0.9883 0.1135 0.025 Uiso 1 1 calc R
H9'2 H 1.0709 1.1027 0.0818 0.025 Uiso 1 1 calc R
C10' C 0.82896(12) 1.08985(9) 0.08958(4) 0.0183(2) Uani 1 1 d .
C11' C 0.98124(13) 1.35306(9) 0.15161(4) 0.0207(2) Uani 1 1 d .
C12' C 1.11059(13) 1.36197(10) 0.10864(5) 0.0249(2) Uani 1 1 d .
H12D H 1.1116 1.2921 0.0857 0.037 Uiso 1 1 calc R
H12E H 1.2118 1.3703 0.1275 0.037 Uiso 1 1 calc R
H12F H 1.0920 1.4293 0.0849 0.037 Uiso 1 1 calc R
C13' C 0.96265(15) 1.46130(10) 0.18618(5) 0.0254(2) Uani 1 1 d .
H13D H 0.9348 1.5260 0.1619 0.038 Uiso 1 1 calc R
H13E H 1.0615 1.4783 0.2052 0.038 Uiso 1 1 calc R
H13F H 0.8796 1.4497 0.2138 0.038 Uiso 1 1 calc R
C14' C 0.81848(14) 1.04267(10) 0.03003(4) 0.0226(2) Uani 1 1 d .
H14D H 0.8948 1.0826 0.0064 0.034 Uiso 1 1 calc R
H14E H 0.7126 1.0554 0.0155 0.034 Uiso 1 1 calc R
H14F H 0.8413 0.9598 0.0302 0.034 Uiso 1 1 calc R

loop_
_atom_site_aniso_label
_atom_site_aniso_U_11
_atom_site_aniso_U_22
_atom_site_aniso_U_33
_atom_site_aniso_U_23
_atom_site_aniso_U_13
_atom_site_aniso_U_12
O1 0.0722(8) 0.0565(6) 0.0219(4) 0.0047(4) 0.0097(5) -0.0288(6)
O2 0.0413(5) 0.0325(4) 0.0367(5) 0.0124(4) -0.0156(4) 0.0010(4)
C1 0.0569(8) 0.0368(7) 0.0162(5) 0.0056(5) 0.0027(5) -0.0145(7)
C2 0.0522(8) 0.0340(6) 0.0190(5) 0.0023(5) -0.0047(5) -0.0115(6)
C3 0.0347(6) 0.0208(5) 0.0234(5) 0.0040(4) -0.0087(5) -0.0049(5)
C4 0.0237(5) 0.0190(5) 0.0173(5) 0.0019(4) -0.0005(4) -0.0015(4)
C5 0.0251(5) 0.0179(5) 0.0190(5) 0.0018(4) -0.0012(4) -0.0016(4)
C6 0.0275(5) 0.0172(5) 0.0246(5) -0.0006(4) -0.0024(4) -0.0027(4)
C7 0.0390(6) 0.0186(5) 0.0260(5) 0.0006(4) -0.0018(5) -0.0067(5)
C8 0.0366(6) 0.0356(6) 0.0251(6) -0.0028(5) 0.0027(5) -0.0139(6)
C9 0.0496(8) 0.0439(8) 0.0305(7) -0.0020(6) 0.0097(6) -0.0232(7)
C10 0.0488(8) 0.0418(7) 0.0211(5) -0.0003(5) 0.0100(5) -0.0184(7)
C11 0.0342(6) 0.0174(5) 0.0301(6) -0.0048(4) 0.0054(5) -0.0056(5)
C12 0.0454(8) 0.0232(6) 0.0582(9) -0.0127(6) 0.0145(7) -0.0040(6)
C13 0.0446(7) 0.0293(6) 0.0210(5) -0.0048(5) 0.0013(5) -0.0127(6)
C14 0.0412(7) 0.0535(9) 0.0381(7) -0.0068(7) 0.0138(6) -0.0122(7)
C1' 0.0223(5) 0.0168(5) 0.0164(4) -0.0017(4) -0.0011(4) -0.0005(4)
C2' 0.0230(5) 0.0218(5) 0.0291(5) -0.0017(4) -0.0014(4) -0.0010(4)
C3' 0.0228(5) 0.0234(6) 0.0343(6) -0.0024(5) -0.0031(4) 0.0043(4)
C4' 0.0328(6) 0.0144(5) 0.0257(5) -0.0015(4) -0.0080(5) 0.0023(4)
C5' 0.0233(5) 0.0152(5) 0.0165(5) 0.0003(4) -0.0019(4) 0.0005(4)
C6' 0.0228(5) 0.0170(5) 0.0175(5) -0.0009(4) -0.0001(4) 0.0003(4)
C7' 0.0240(5) 0.0199(5) 0.0153(4) 0.0000(4) -0.0022(4) -0.0017(4)
C8' 0.0270(5) 0.0181(5) 0.0233(5) 0.0018(4) -0.0062(4) -0.0004(4)
C9' 0.0221(5) 0.0186(5) 0.0222(5) -0.0005(4) -0.0005(4) 0.0025(4)
C10' 0.0231(5) 0.0157(5) 0.0161(5) -0.0009(4) -0.0003(4) 0.0016(4)
C11' 0.0259(5) 0.0165(5) 0.0196(5) -0.0007(4) -0.0026(4) -0.0004(4)
C12' 0.0268(5) 0.0223(5) 0.0256(5) 0.0008(4) 0.0011(5) -0.0026(5)
C13' 0.0335(5) 0.0180(5) 0.0245(5) -0.0036(4) -0.0043(4) 0.0000(5)
C14' 0.0315(5) 0.0200(5) 0.0162(5) -0.0011(4) 0.0005(4) -0.0006(4)

loop_
_atom_type_symbol
_atom_type_description
_atom_type_scat_dispersion_real
_atom_type_scat_dispersion_imag
_atom_type_scat_source
C C 0.0181 0.0091 'International Tables Vol C Tables 4.2.6.8 and 6.1.1.4'
H H 0.0000 0.0000 'International Tables Vol C Tables 4.2.6.8 and 6.1.1.4'
O O 0.0492 0.0322 'International Tables Vol C Tables 4.2.6.8 and 6.1.1.4'

loop_
_geom_angle_atom_site_label_1
_geom_angle_atom_site_label_2
_geom_angle_atom_site_label_3
_geom_angle
C10 O1 C1 60.45(9)
O1 C1 C10 59.60(9)
O1 C1 C2 117.64(11)
C10 C1 C2 126.13(13)
O1 C1 H1 114.1
C10 C1 H1 114.1
C2 C1 H1 114.1
C1 C2 C3 111.47(10)
C1 C2 H2A 109.3
C3 C2 H2A 109.3
C1 C2 H2B 109.3
C3 C2 H2B 109.3
H2A C2 H2B 108.0
C4 C3 C2 112.04(10)
C4 C3 H3A 109.2
C2 C3 H3A 109.2
C4 C3 H3B 109.2
C2 C3 H3B 109.2
H3A C3 H3B 107.9
C5 C4 C3 121.41(10)
C5 C4 C1' 121.94(10)
C3 C4 C1' 116.65(9)
C4 C5 C6 126.35(10)
C4 C5 H5 116.8
C6 C5 H5 116.8
C5 C6 C11 120.23(10)
C5 C6 C7 123.53(10)
C11 C6 C7 59.08(7)
C5 C6 H6 114.3
C11 C6 H6 114.3
C7 C6 H6 114.3
C8 C7 C11 124.57(12)
C8 C7 C6 122.54(11)
C11 C7 C6 60.01(7)
C8 C7 H7 113.2
C11 C7 H7 113.2
C6 C7 H7 113.2
C7 C8 C9 112.27(12)
C7 C8 H8A 109.1
C9 C8 H8A 109.1
C7 C8 H8B 109.1
C9 C8 H8B 109.1
H8A C8 H8B 107.9
C10 C9 C8 113.80(11)
C10 C9 H9A 108.8
C8 C9 H9A 108.8
C10 C9 H9B 108.8
C8 C9 H9B 108.8
H9A C9 H9B 107.7
O1 C10 C1 59.95(9)
O1 C10 C14 113.98(12)
C1 C10 C14 122.99(12)
O1 C10 C9 114.23(12)
C1 C10 C9 118.70(14)
C14 C10 C9 114.38(13)
C7 C11 C13 120.86(11)
C7 C11 C12 116.01(11)
C13 C11 C12 113.77(11)
C7 C11 C6 60.91(7)
C13 C11 C6 119.07(10)
C12 C11 C6 116.39(11)
C11 C12 H12A 109.5
C11 C12 H12B 109.5
H12A C12 H12B 109.5
C11 C12 H12C 109.5
H12A C12 H12C 109.5
H12B C12 H12C 109.5
C11 C13 H13A 109.5
C11 C13 H13B 109.5
H13A C13 H13B 109.5
C11 C13 H13C 109.5
H13A C13 H13C 109.5
H13B C13 H13C 109.5
C10 C14 H14A 109.5
C10 C14 H14B 109.5
H14A C14 H14B 109.5
C10 C14 H14C 109.5
H14A C14 H14C 109.5
H14B C14 H14C 109.5
C4 C1' C2' 111.92(9)
C4 C1' C10' 111.92(9)
C2' C1' C10' 111.13(8)
C4 C1' H1' 107.2
C2' C1' H1' 107.2
C10' C1' H1' 107.2
C1' C2' C3' 113.37(9)
C1' C2' H2'1 108.9
C3' C2' H2'1 108.9
C1' C2' H2'2 108.9
C3' C2' H2'2 108.9
H2'1 C2' H2'2 107.7
C4' C3' C2' 110.63(10)
C4' C3' H3'1 109.5
C2' C3' H3'1 109.5
C4' C3' H3'2 109.5
C2' C3' H3'2 109.5
H3'1 C3' H3'2 108.1
O2 C4' C3' 122.64(11)
O2 C4' C5' 121.71(11)
C3' C4' C5' 115.57(9)
C4' C5' C6' 110.62(9)
C4' C5' C10' 108.47(8)
C6' C5' C10' 113.64(8)
C4' C5' H5' 108.0
C6' C5' H5' 108.0
C10' C5' H5' 108.0
C11' C6' C7' 59.97(7)
C11' C6' C5' 122.68(9)
C7' C6' C5' 119.33(9)
C11' C6' H6' 114.7
C7' C6' H6' 114.7
C5' C6' H6' 114.7
C11' C7' C8' 123.69(9)
C11' C7' C6' 59.90(7)
C8' C7' C6' 119.75(9)
C11' C7' H7' 114.3
C8' C7' H7' 114.3
C6' C7' H7' 114.3
C7' C8' C9' 116.12(9)
C7' C8' H8'1 108.3
C9' C8' H8'1 108.3
C7' C8' H8'2 108.3
C9' C8' H8'2 108.3
H8'1 C8' H8'2 107.4
C8' C9' C10' 116.35(9)
C8' C9' H9'1 108.2
C10' C9' H9'1 108.2
C8' C9' H9'2 108.2
C10' C9' H9'2 108.2
H9'1 C9' H9'2 107.4
C14' C10' C9' 108.01(9)
C14' C10' C1' 112.05(8)
C9' C10' C1' 112.69(8)
C14' C10' C5' 106.96(8)
C9' C10' C5' 106.78(8)
C1' C10' C5' 110.05(8)
C6' C11' C13' 115.61(9)
C6' C11' C12' 121.84(9)
C13' C11' C12' 113.22(9)
C6' C11' C7' 60.13(7)
C13' C11' C7' 116.99(9)
C12' C11' C7' 119.28(9)
C11' C12' H12D 109.5
C11' C12' H12E 109.5
H12D C12' H12E 109.5
C11' C12' H12F 109.5
H12D C12' H12F 109.5
H12E C12' H12F 109.5
C11' C13' H13D 109.5
C11' C13' H13E 109.5
H13D C13' H13E 109.5
C11' C13' H13F 109.5
H13D C13' H13F 109.5
H13E C13' H13F 109.5
C10' C14' H14D 109.5
C10' C14' H14E 109.5
H14D C14' H14E 109.5
C10' C14' H14F 109.5
H14D C14' H14F 109.5
H14E C14' H14F 109.5

loop_
_geom_bond_atom_site_label_1
_geom_bond_atom_site_label_2
_geom_bond_distance
O1 C10 1.4561(16)
O1 C1 1.4613(17)
O2 C4' 1.2208(14)
C1 C10 1.469(2)
C1 C2 1.5067(18)
C1 H1 1.0000
C2 C3 1.5438(17)
C2 H2A 0.9900
C2 H2B 0.9900
C3 C4 1.5173(14)
C3 H3A 0.9900
C3 H3B 0.9900
C4 C5 1.3388(16)
C4 C1' 1.5348(14)
C5 C6 1.4862(14)
C5 H5 0.9500
C6 C11 1.5221(15)
C6 C7 1.5357(15)
C6 H6 1.0000
C7 C8 1.5065(18)
C7 C11 1.5076(16)
C7 H7 1.0000
C8 C9 1.5390(17)
C8 H8A 0.9900
C8 H8B 0.9900
C9 C10 1.5146(19)
C9 H9A 0.9900
C9 H9B 0.9900
C10 C14 1.503(2)
C11 C13 1.5144(18)
C11 C12 1.5164(17)
C12 H12A 0.9800
C12 H12B 0.9800
C12 H12C 0.9800
C13 H13A 0.9800
C13 H13B 0.9800
C13 H13C 0.9800
C14 H14A 0.9800
C14 H14B 0.9800
C14 H14C 0.9800
C1' C2' 1.5376(14)
C1' C10' 1.5673(14)
C1' H1' 1.0000
C2' C3' 1.5403(16)
C2' H2'1 0.9900
C2' H2'2 0.9900
C3' C4' 1.4979(17)
C3' H3'1 0.9900
C3' H3'2 0.9900
C4' C5' 1.5086(15)
C5' C6' 1.5239(14)
C5' C10' 1.5665(13)
C5' H5' 1.0000
C6' C11' 1.5146(14)
C6' C7' 1.5182(14)
C6' H6' 1.0000
C7' C11' 1.5157(14)
C7' C8' 1.5173(15)
C7' H7' 1.0000
C8' C9' 1.5438(14)
C8' H8'1 0.9900
C8' H8'2 0.9900
C9' C10' 1.5440(14)
C9' H9'1 0.9900
C9' H9'2 0.9900
C10' C14' 1.5356(13)
C11' C13' 1.5138(15)
C11' C12' 1.5152(14)
C12' H12D 0.9800
C12' H12E 0.9800
C12' H12F 0.9800
C13' H13D 0.9800
C13' H13E 0.9800
C13' H13F 0.9800
C14' H14D 0.9800
C14' H14E 0.9800
C14' H14F 0.9800

loop_
_geom_torsion_atom_site_label_1
_geom_torsion_atom_site_label_2
_geom_torsion_atom_site_label_3
_geom_torsion_atom_site_label_4
_geom_torsion
C10 O1 C1 C2 117.68(15)
O1 C1 C2 C3 -173.10(12)
C10 C1 C2 C3 -102.07(16)
C1 C2 C3 C4 70.10(14)
C2 C3 C4 C5 -88.45(14)
C2 C3 C4 C1' 90.79(12)
C3 C4 C5 C6 -11.27(19)
C1' C4 C5 C6 169.52(11)
C4 C5 C6 C11 -168.73(11)
C4 C5 C6 C7 120.37(13)
C5 C6 C7 C8 -6.24(18)
C11 C6 C7 C8 -114.13(14)
C5 C6 C7 C11 107.89(12)
C11 C7 C8 C9 -165.52(12)
C6 C7 C8 C9 -91.81(15)
C7 C8 C9 C10 75.56(17)
C1 O1 C10 C14 -115.54(14)
C1 O1 C10 C9 110.37(15)
C2 C1 C10 O1 -103.74(14)
O1 C1 C10 C14 100.62(13)
C2 C1 C10 C14 -3.12(19)
O1 C1 C10 C9 -102.94(13)
C2 C1 C10 C9 153.32(12)
C8 C9 C10 O1 -151.32(13)
C8 C9 C10 C1 -83.63(16)
C8 C9 C10 C14 74.78(17)
C8 C7 C11 C13 2.52(17)
C6 C7 C11 C13 -108.37(11)
C8 C7 C11 C12 -141.99(13)
C6 C7 C11 C12 107.12(12)
C8 C7 C11 C6 110.89(13)
C5 C6 C11 C7 -113.34(12)
C5 C6 C11 C13 -2.09(16)
C7 C6 C11 C13 111.25(12)
C5 C6 C11 C12 140.15(12)
C7 C6 C11 C12 -106.51(12)
C5 C4 C1' C2' 47.12(15)
C3 C4 C1' C2' -132.13(10)
C5 C4 C1' C10' -78.39(13)
C3 C4 C1' C10' 102.37(11)
C4 C1' C2' C3' -177.90(9)
C10' C1' C2' C3' -51.96(13)
C1' C2' C3' C4' 49.84(13)
C2' C3' C4' O2 122.58(11)
C2' C3' C4' C5' -54.33(12)
O2 C4' C5' C6' 116.09(11)
C3' C4' C5' C6' -66.97(11)
O2 C4' C5' C10' -118.65(11)
C3' C4' C5' C10' 58.29(12)
C4' C5' C6' C11' -136.30(10)
C10' C5' C6' C11' 101.41(11)
C4' C5' C6' C7' 152.46(10)
C10' C5' C6' C7' 30.17(14)
C5' C6' C7' C11' 112.98(11)
C11' C6' C7' C8' -114.02(11)
C5' C6' C7' C8' -1.04(15)
C11' C7' C8' C9' -71.18(13)
C6' C7' C8' C9' 0.56(15)
C7' C8' C9' C10' -30.45(13)
C8' C9' C10' C14' 171.97(9)
C8' C9' C10' C1' -63.71(12)
C8' C9' C10' C5' 57.23(11)
C4 C1' C10' C14' 62.37(11)
C2' C1' C10' C14' -63.57(11)
C4 C1' C10' C9' -59.70(11)
C2' C1' C10' C9' 174.36(9)
C4 C1' C10' C5' -178.76(8)
C2' C1' C10' C5' 55.30(11)
C4' C5' C10' C14' 65.07(11)
C6' C5' C10' C14' -171.46(9)
C4' C5' C10' C9' -179.48(8)
C6' C5' C10' C9' -56.02(11)
C4' C5' C10' C1' -56.87(11)
C6' C5' C10' C1' 66.59(11)
C7' C6' C11' C13' -107.77(10)
C5' C6' C11' C13' 144.69(10)
C7' C6' C11' C12' 107.90(11)
C5' C6' C11' C12' 0.35(15)
C5' C6' C11' C7' -107.55(11)
C8' C7' C11' C6' 107.63(11)
C8' C7' C11' C13' -146.88(10)
C6' C7' C11' C13' 105.48(11)
C8' C7' C11' C12' -4.42(15)
C6' C7' C11' C12' -112.06(11)
